data_4324778
loop_
_publ_author_name
'Barun Jana'
'Arkady Ellern'
'Oleg Pestovsky'
'Aaron Sadow'
'Andreja Bakac'

_publ_contact_author_address
;1605 Gilman Hall
Department of Chemistry
Iowa State University
Ames IA 50011
;
_publ_contact_author_email sadow@iastate.edu
_publ_contact_author_fax +1-515-294-0105
_publ_contact_author_name 'Aaron D. Sadow'
_publ_contact_author_phone +1-515-294-8069
_publ_section_title
;
 Synthesis of Monomeric Fe(II) and Ru(II) Complexes of Tetradentate
 Phosphines
;
_journal_name_full 'Inorganic Chemistry'
_journal_page_first 3010
_journal_page_last 3016
_journal_paper_doi 10.1021/ic102510c
_journal_volume 50
_journal_year 2011
_chemical_formula_sum 'C43 H44 Cl6 P4 Ru'
_chemical_formula_weight 998.43
_space_group_IT_number 14
_symmetry_cell_setting monoclinic
_symmetry_space_group_name_Hall '-P 2ybc'
_symmetry_space_group_name_H-M 'P 1 21/c 1'
_atom_sites_solution_hydrogens geom
_atom_sites_solution_primary direct
_atom_sites_solution_secondary difmap
_audit_creation_method 'APEX2 v2009.11-0'
_cell_angle_alpha 90
_cell_angle_beta 101.7040(10)
_cell_angle_gamma 90
_cell_formula_units_Z 4
_cell_length_a 14.2231(5)
_cell_length_b 21.1502(7)
_cell_length_c 14.9845(5)
_cell_measurement_temperature 153.(2)
_cell_volume 4413.9(3)
_computing_cell_refinement 'SAINT V7.66A (Bruker AXS, 2009)'
_computing_data_collection 'APEX2 Suite (Bruker AXS, 2009)'
_computing_data_reduction 'SAINT V7.66A (Bruker AXS, 2009)'
_computing_molecular_graphics 'XSHELL (Bruker AXS, 2007)'
_computing_publication_material 'APEX2 Suite (Bruker AXS, 2009)'
_computing_structure_refinement 'SHELXL-97 (Sheldrick, 2008)'
_computing_structure_solution 'SHELXS-97 (Sheldrick, 2008)'
_diffrn_ambient_temperature 153.(2)
_diffrn_measured_fraction_theta_full 0.999
_diffrn_measured_fraction_theta_max 0.999
_diffrn_measurement_device_type ' BRUKER APEX2 CCD Diffractometer'
_diffrn_measurement_method '\w scan'
_diffrn_radiation_monochromator graphite
_diffrn_radiation_type MoK\a
_diffrn_radiation_wavelength 0.71073
_diffrn_reflns_av_R_equivalents 0.0306
_diffrn_reflns_av_sigmaI/netI 0.0268
_diffrn_reflns_limit_h_max 18
_diffrn_reflns_limit_h_min -18
_diffrn_reflns_limit_k_max 27
_diffrn_reflns_limit_k_min -28
_diffrn_reflns_limit_l_max 20
_diffrn_reflns_limit_l_min -19
_diffrn_reflns_number 44644
_diffrn_reflns_theta_full 28.32
_diffrn_reflns_theta_max 28.32
_diffrn_reflns_theta_min 1.46
_exptl_absorpt_coefficient_mu 0.894
_exptl_absorpt_correction_T_max 0.88
_exptl_absorpt_correction_T_min 0.81
_exptl_absorpt_correction_type multi-scan
_exptl_absorpt_process_details
;
;
_exptl_crystal_colour yellow
_exptl_crystal_density_diffrn 1.502
_exptl_crystal_description block
_exptl_crystal_F_000 2032
_exptl_crystal_size_max 0.25
_exptl_crystal_size_mid 0.19
_exptl_crystal_size_min 0.15
_refine_diff_density_max 0.840
_refine_diff_density_min -0.742
_refine_ls_extinction_method none
_refine_ls_goodness_of_fit_ref 1.018
_refine_ls_hydrogen_treatment constr
_refine_ls_matrix_type full
_refine_ls_number_parameters 515
_refine_ls_number_reflns 10980
_refine_ls_number_restraints 9
_refine_ls_restrained_S_all 1.023
_refine_ls_R_factor_all 0.0401
_refine_ls_R_factor_gt 0.0309
_refine_ls_shift/su_max 0.003
_refine_ls_shift/su_mean 0.000
_refine_ls_structure_factor_coef Fsqd
_refine_ls_weighting_details 'calc w=1/[\s^2^(Fo^2^)+(0.0334P)^2^+4.2413P] where P=(Fo^2^+2Fc^2^)/3'
_refine_ls_weighting_scheme calc
_refine_ls_wR_factor_gt 0.0727
_refine_ls_wR_factor_ref 0.0786
_reflns_number_gt 9286
_reflns_number_total 10980
_reflns_threshold_expression >2sigma(I)
_cod_data_source_file ic102510c_si_002_3.cif
_cod_data_source_block P4RuCl2
_cod_database_code 4324778

loop_
_symmetry_equiv_pos_as_xyz
'x, y, z'
'-x, y+1/2, -z+1/2'
'-x, -y, -z'
'x, -y-1/2, z-1/2'

loop_
_atom_site_type_symbol
_atom_site_label
_atom_site_fract_x
_atom_site_fract_y
_atom_site_fract_z
_atom_site_U_iso_or_equiv
_atom_site_adp_type
_atom_site_calc_flag
_atom_site_refinement_flags
_atom_site_occupancy
_atom_site_disorder_assembly
_atom_site_disorder_group
Ru Ru1 0.264273(11) 0.283043(7) 0.514609(10) 0.01653(5) Uani d . 1.0 . .
Cl Cl1 0.14854(4) 0.28687(2) 0.36591(3) 0.02342(10) Uani d . 1.0 . .
Cl Cl2 0.36595(4) 0.21150(2) 0.44502(4) 0.02595(11) Uani d . 1.0 . .
P P1 0.20190(4) 0.34976(2) 0.60572(3) 0.01848(10) Uani d . 1.0 . .
P P2 0.34828(4) 0.27096(2) 0.65782(3) 0.01973(10) Uani d . 1.0 . .
P P3 0.18346(4) 0.19140(3) 0.54759(3) 0.02088(11) Uani d . 1.0 . .
P P4 0.35048(4) 0.37369(2) 0.48518(3) 0.01855(10) Uani d . 1.0 . .
C C1 0.47479(14) 0.28868(10) 0.69844(13) 0.0236(4) Uani d . 1.0 . .
C C2 0.53952(16) 0.26748(11) 0.64641(16) 0.0300(5) Uani d . 1.0 . .
H H2 0.517 0.2448 0.5915 0.036 Uiso calc R 1.0 . .
C C3 0.63734(17) 0.27960(12) 0.6752(2) 0.0375(5) Uani d . 1.0 . .
H H3 0.6815 0.2644 0.6403 0.045 Uiso calc R 1.0 . .
C C4 0.67037(17) 0.31335(12) 0.7537(2) 0.0395(5) Uani d . 1.0 . .
H H4 0.737 0.3219 0.7727 0.047 Uiso calc R 1.0 . .
C C5 0.60634(18) 0.33474(12) 0.80503(18) 0.0377(5) Uani d . 1.0 . .
H H5 0.6294 0.3582 0.8591 0.045 Uiso calc R 1.0 . .
C C6 0.50879(16) 0.32247(11) 0.77852(14) 0.0295(5) Uani d . 1.0 . .
H H6 0.4654 0.337 0.8146 0.035 Uiso calc R 1.0 . .
C C7 0.27597(14) 0.32373(10) 0.71499(12) 0.0227(4) Uani d . 1.0 . .
H H7A 0.2389 0.3009 0.7541 0.027 Uiso calc R 1.0 . .
H H7B 0.3138 0.3584 0.7494 0.027 Uiso calc R 1.0 . .
C C8 0.33169(16) 0.19177(10) 0.70172(14) 0.0280(5) Uani d . 1.0 . .
H H8A 0.3759 0.1617 0.6807 0.034 Uiso calc R 1.0 . .
H H8B 0.3469 0.1924 0.7692 0.034 Uiso calc R 1.0 . .
C C9 0.22786(16) 0.17032(10) 0.66806(13) 0.0263(4) Uani d . 1.0 . .
H H9A 0.1865 0.1903 0.7058 0.032 Uiso calc R 1.0 . .
H H9B 0.2239 0.1239 0.6752 0.032 Uiso calc R 1.0 . .
C C10 0.20175(17) 0.12039(10) 0.48415(14) 0.0266(4) Uani d . 1.0 . .
C C11 0.2661(2) 0.07340(12) 0.5210(2) 0.0412(5) Uani d . 1.0 . .
H H11 0.3028 0.0778 0.5811 0.049 Uiso calc R 1.0 . .
C C12 0.2769(2) 0.01995(13) 0.4703(2) 0.0524(8) Uani d . 1.0 . .
H H12 0.3206 -0.0123 0.496 0.063 Uiso calc R 1.0 . .
C C13 0.2242(2) 0.01352(12) 0.3826(2) 0.0488(7) Uani d . 1.0 . .
H H13 0.232 -0.0229 0.3477 0.059 Uiso calc R 1.0 . .
C C14 0.1608(2) 0.05958(12) 0.34606(18) 0.0448(7) Uani d . 1.0 . .
H H14 0.1245 0.0551 0.2858 0.054 Uiso calc R 1.0 . .
C C15 0.1492(2) 0.11289(12) 0.39657(16) 0.0386(5) Uani d . 1.0 . .
H H15 0.1046 0.1446 0.3707 0.046 Uiso calc R 1.0 . .
C C16 0.05300(16) 0.18637(12) 0.53554(16) 0.0315(5) Uani d . 1.0 . .
C C17 -0.00724(17) 0.23381(13) 0.49555(16) 0.0357(5) Uani d . 1.0 . .
H H17 0.019 0.2712 0.4754 0.043 Uiso calc R 1.0 . .
C C18 -0.1064(2) 0.22739(18) 0.4843(2) 0.0542(8) Uani d . 1.0 . .
H H18 -0.1474 0.2606 0.4569 0.065 Uiso calc R 1.0 . .
C C19 -0.1449(2) 0.1740(2) 0.5123(2) 0.0799(13) Uani d . 1.0 . .
H H19 -0.2126 0.17 0.5051 0.096 Uiso calc R 1.0 . .
C C20 -0.0863(2) 0.1259(2) 0.5506(2) 0.0965(16) Uani d . 1.0 . .
H H20 -0.1137 0.0883 0.569 0.116 Uiso calc R 1.0 . .
C C21 0.0129(2) 0.13136(18) 0.5632(2) 0.0675(10) Uani d . 1.0 . .
H H21 0.0531 0.0978 0.5904 0.081 Uiso calc R 1.0 . .
C C22 0.07909(13) 0.35863(10) 0.62197(12) 0.0215(4) Uani d . 1.0 . .
C C23 0.01684(16) 0.40080(11) 0.56822(14) 0.0280(5) Uani d . 1.0 . .
H H23 0.0392 0.4261 0.5245 0.034 Uiso calc R 1.0 . .
C C24 -0.07728(17) 0.40599(12) 0.57821(18) 0.0351(5) Uani d . 1.0 . .
H H24 -0.1192 0.4349 0.5413 0.042 Uiso calc R 1.0 . .
C C25 -0.11094(16) 0.36931(12) 0.64164(17) 0.0347(5) Uani d . 1.0 . .
H H25 -0.1755 0.3734 0.6488 0.042 Uiso calc R 1.0 . .
C C26 -0.05004(17) 0.32685(12) 0.69445(16) 0.0327(5) Uani d . 1.0 . .
H H26 -0.0731 0.3013 0.7376 0.039 Uiso calc R 1.0 . .
C C27 0.04450(14) 0.32124(11) 0.68495(13) 0.0262(4) Uani d . 1.0 . .
H H27 0.0859 0.2918 0.7215 0.031 Uiso calc R 1.0 . .
C C28 0.24314(14) 0.43171(10) 0.59697(13) 0.0235(4) Uani d . 1.0 . .
H H28A 0.1996 0.4539 0.5469 0.028 Uiso calc R 1.0 . .
H H28B 0.2428 0.4547 0.6545 0.028 Uiso calc R 1.0 . .
C C29 0.34498(14) 0.43018(10) 0.57827(13) 0.0226(4) Uani d . 1.0 . .
H H29A 0.3909 0.4172 0.6341 0.027 Uiso calc R 1.0 . .
H H29B 0.3632 0.4729 0.5608 0.027 Uiso calc R 1.0 . .
C C30 0.47838(13) 0.37165(9) 0.48209(13) 0.0208(4) Uani d . 1.0 . .
C C31 0.50967(14) 0.32977(10) 0.42199(14) 0.0251(4) Uani d . 1.0 . .
H H31 0.4655 0.301 0.3873 0.03 Uiso calc R 1.0 . .
C C32 0.60473(16) 0.32993(11) 0.41269(16) 0.0306(5) Uani d . 1.0 . .
H H32 0.6251 0.3017 0.3711 0.037 Uiso calc R 1.0 . .
C C33 0.67028(16) 0.37113(11) 0.46372(17) 0.0320(5) Uani d . 1.0 . .
H H33 0.7352 0.3714 0.4569 0.038 Uiso calc R 1.0 . .
C C34 0.64021(16) 0.41179(10) 0.52464(16) 0.0290(5) Uani d . 1.0 . .
H H34 0.6851 0.4395 0.5607 0.035 Uiso calc R 1.0 . .
C C35 0.54496(14) 0.41248(10) 0.53341(14) 0.0248(4) Uani d . 1.0 . .
H H35 0.525 0.4411 0.5748 0.03 Uiso calc R 1.0 . .
C C36 0.30312(14) 0.42306(9) 0.38458(12) 0.0210(4) Uani d . 1.0 . .
C C37 0.36280(16) 0.45199(10) 0.33306(14) 0.0255(4) Uani d . 1.0 . .
H H37 0.4298 0.4436 0.3466 0.031 Uiso calc R 1.0 . .
C C38 0.3248(2) 0.49294(11) 0.26210(16) 0.0333(5) Uani d . 1.0 . .
H H38 0.3661 0.5123 0.2276 0.04 Uiso calc R 1.0 . .
C C39 0.2281(2) 0.50565(11) 0.24154(16) 0.0351(5) Uani d . 1.0 . .
H H39 0.2028 0.534 0.1935 0.042 Uiso calc R 1.0 . .
C C40 0.16751(18) 0.47686(11) 0.29123(16) 0.0317(5) Uani d . 1.0 . .
H H40 0.1006 0.4855 0.2771 0.038 Uiso calc R 1.0 . .
C C41 0.20439(16) 0.43548(10) 0.36157(14) 0.0257(4) Uani d . 1.0 . .
H H41 0.1622 0.4154 0.3944 0.031 Uiso calc R 1.0 . .
Cl Cl3 0.81284(6) 0.17013(5) 0.76776(6) 0.0720(2) Uani d D 1.0 . .
C C42 0.9270(2) 0.13600(16) 0.7969(2) 0.0714(11) Uani d D 1.0 . .
H H42A 0.9577 0.137 0.7432 0.086 Uiso calc R 1.0 . .
H H42B 0.9671 0.1613 0.8458 0.086 Uiso calc R 1.0 . .
Cl Cl4 0.92292(6) 0.05817(4) 0.83383(5) 0.0542(2) Uani d D 1.0 . .
Cl Cl5A 0.61814(11) 0.13152(6) 0.54799(12) 0.0642(5) Uani d PD 0.573(2) A 1
C C43A 0.5204(5) 0.0915(5) 0.5650(7) 0.053(3) Uani d PD 0.573(2) A 1
H H43A 0.4665 0.1218 0.5583 0.064 Uiso calc PR 0.573(2) A 1
H H43B 0.5036 0.0601 0.5153 0.064 Uiso calc PR 0.573(2) A 1
Cl Cl6A 0.5261(2) 0.0543(2) 0.6609(2) 0.180(2) Uani d PD 0.573(2) A 1
Cl Cl5B 0.5638(2) -0.0025(2) 0.7065(2) 0.195(3) Uani d PD 0.427(2) A 2
C C43B 0.5758(7) 0.0808(5) 0.6958(5) 0.075(3) Uani d PD 0.427(2) A 2
H H43C 0.536 0.1033 0.7327 0.089 Uiso calc PR 0.427(2) A 2
H H43D 0.6436 0.0937 0.7171 0.089 Uiso calc PR 0.427(2) A 2
Cl Cl6B 0.5374(4) 0.0989(2) 0.5806(4) 0.128(3) Uani d PD 0.427(2) A 2

loop_
_atom_site_aniso_label
_atom_site_aniso_U_11
_atom_site_aniso_U_22
_atom_site_aniso_U_33
_atom_site_aniso_U_12
_atom_site_aniso_U_13
_atom_site_aniso_U_23
Ru1 0.01807(8) 0.01808(8) 0.01401(8) -0.00025(6) 0.00456(5) -0.00051(5)
Cl1 0.0264(2) 0.0271(2) 0.0158(2) -0.0019(2) 0.00211(18) -0.00040(18)
Cl2 0.0272(2) 0.0247(2) 0.0289(2) -0.0001(2) 0.0128(2) -0.0056(2)
P1 0.0191(2) 0.0213(2) 0.0154(2) 0.0018(2) 0.00444(18) -0.00052(18)
P2 0.0198(2) 0.0218(2) 0.0172(2) 0.0020(2) 0.0029(2) 0.0002(2)
P3 0.0235(2) 0.0220(2) 0.0181(2) -0.0032(2) 0.0067(2) 0.0000(2)
P4 0.0188(2) 0.0194(2) 0.0179(2) -0.00117(18) 0.00473(18) -0.00109(18)
C1 0.0217(10) 0.0250(10) 0.0227(10) 0.0022(8) 0.0009(8) 0.0065(8)
C2 0.0268(11) 0.0321(11) 0.0307(11) 0.0066(9) 0.0051(9) 0.0056(9)
C3 0.0249(11) 0.0439(14) 0.0450(14) 0.0091(10) 0.0104(10) 0.0139(11)
C4 0.0215(11) 0.0447(15) 0.0492(16) -0.0033(10) -0.0001(10) 0.0153(11)
C5 0.0319(11) 0.0401(14) 0.0365(13) -0.0092(10) -0.0041(10) 0.0032(11)
C6 0.0272(11) 0.0342(11) 0.0259(11) -0.0031(9) 0.0022(9) 0.0016(9)
C7 0.0218(10) 0.0291(11) 0.0168(9) 0.0026(8) 0.0030(7) -0.0016(8)
C8 0.0330(11) 0.0255(11) 0.0238(10) 0.0015(9) 0.0019(9) 0.0049(8)
C9 0.0366(11) 0.0245(10) 0.0189(10) -0.0038(9) 0.0077(9) 0.0035(8)
C10 0.0343(11) 0.0222(10) 0.0260(11) -0.0077(9) 0.0126(9) -0.0024(8)
C11 0.0408(14) 0.0367(14) 0.0445(15) 0.0024(11) 0.0051(11) -0.0116(11)
C12 0.0529(17) 0.0374(15) 0.066(2) 0.0091(13) 0.0104(15) -0.0151(14)
C13 0.067(2) 0.0313(14) 0.0547(17) -0.0105(13) 0.0286(15) -0.0184(11)
C14 0.077(2) 0.0315(13) 0.0279(13) -0.0136(13) 0.0149(13) -0.0055(10)
C15 0.0635(17) 0.0265(11) 0.0260(11) -0.0067(11) 0.0095(11) -0.0005(9)
C16 0.0266(11) 0.0427(14) 0.0272(11) -0.0091(10) 0.0099(9) -0.0002(10)
C17 0.0266(11) 0.0541(16) 0.0262(11) -0.0019(11) 0.0052(9) -0.0047(11)
C18 0.0276(13) 0.091(3) 0.0422(16) 0.0004(14) 0.0043(11) -0.0052(16)
C19 0.0290(16) 0.134(4) 0.077(3) -0.024(2) 0.0126(16) 0.013(3)
C20 0.050(2) 0.116(4) 0.126(4) -0.040(2) 0.025(2) 0.039(3)
C21 0.0444(18) 0.071(2) 0.088(3) -0.0183(16) 0.0164(17) 0.032(2)
C22 0.0214(10) 0.0250(10) 0.0182(9) 0.0016(8) 0.0040(7) -0.0031(8)
C23 0.0250(11) 0.0312(11) 0.0272(11) 0.0015(9) 0.0041(9) 0.0058(9)
C24 0.0241(11) 0.0363(13) 0.0429(14) 0.0068(9) 0.0023(10) 0.0083(11)
C25 0.0205(11) 0.0442(14) 0.0412(14) 0.0042(10) 0.0100(10) 0.0008(11)
C26 0.0294(11) 0.0413(13) 0.0301(11) -0.0003(10) 0.0127(9) 0.0039(10)
C27 0.0250(10) 0.0310(11) 0.0229(10) 0.0029(9) 0.0053(8) 0.0037(8)
C28 0.0273(10) 0.0207(10) 0.0236(10) 0.0010(8) 0.0076(8) -0.0032(8)
C29 0.0263(10) 0.0214(10) 0.0208(10) -0.0017(8) 0.0064(8) -0.0031(8)
C30 0.0200(9) 0.0213(10) 0.0214(10) -0.0011(7) 0.0050(8) 0.0013(8)
C31 0.0233(10) 0.0263(11) 0.0255(10) -0.0033(8) 0.0044(8) -0.0038(8)
C32 0.0259(11) 0.0332(11) 0.0343(11) -0.0002(9) 0.0102(9) -0.0069(10)
C33 0.0202(10) 0.0338(11) 0.0425(13) -0.0006(9) 0.0076(9) -0.0010(10)
C34 0.0226(10) 0.0252(11) 0.0370(11) -0.0035(8) 0.0008(9) -0.0032(9)
C35 0.0238(10) 0.0216(10) 0.0283(11) -0.0010(8) 0.0036(8) -0.0034(8)
C36 0.0265(10) 0.0166(9) 0.0200(9) -0.0011(7) 0.0048(8) -0.0024(7)
C37 0.0301(11) 0.0223(10) 0.0255(10) -0.0023(8) 0.0087(9) -0.0018(8)
C38 0.0479(14) 0.0263(11) 0.0283(11) -0.0027(10) 0.0141(10) 0.0047(9)
C39 0.0521(15) 0.0239(11) 0.0276(11) 0.0058(10) 0.0042(11) 0.0048(9)
C40 0.0336(11) 0.0272(11) 0.0316(11) 0.0051(9) 0.0004(10) 0.0000(9)
C41 0.0283(11) 0.0226(10) 0.0263(11) 0.0004(8) 0.0053(9) -0.0006(8)
Cl3 0.0519(5) 0.0771(5) 0.0837(5) 0.0192(4) 0.0056(4) 0.0074(5)
C42 0.0358(16) 0.055(2) 0.116(3) -0.0077(14) -0.0020(18) 0.009(2)
Cl4 0.0614(5) 0.0465(4) 0.0489(4) -0.0027(2) -0.0027(2) -0.0087(2)
Cl5A 0.0553(8) 0.0409(7) 0.1081(13) 0.0019(5) 0.0443(8) -0.0053(7)
C43A 0.020(2) 0.078(7) 0.067(5) 0.009(3) 0.019(3) 0.031(4)
Cl6A 0.0866(18) 0.289(5) 0.189(3) 0.074(2) 0.086(2) 0.178(4)
Cl5B 0.117(3) 0.277(6) 0.227(5) 0.124(3) 0.121(3) 0.197(5)
C43B 0.050(6) 0.096(8) 0.078(7) -0.007(5) 0.014(5) -0.034(6)
Cl6B 0.185(6) 0.068(2) 0.143(5) 0.058(3) 0.058(4) 0.028(3)

loop_
_atom_type_symbol
_atom_type_description
_atom_type_scat_dispersion_real
_atom_type_scat_dispersion_imag
_atom_type_scat_source
C C 0.0033 0.0016 'International Tables Vol C Tables 4.2.6.8 and 6.1.1.4'
H H 0.0000 0.0000 'International Tables Vol C Tables 4.2.6.8 and 6.1.1.4'
P P 0.1023 0.0942 'International Tables Vol C Tables 4.2.6.8 and 6.1.1.4'
Cl Cl 0.1484 0.1585 'International Tables Vol C Tables 4.2.6.8 and 6.1.1.4'
Ru Ru -1.2594 0.8363 'International Tables Vol C Tables 4.2.6.8 and 6.1.1.4'

loop_
_geom_angle_atom_site_label_1
_geom_angle_atom_site_label_2
_geom_angle_atom_site_label_3
_geom_angle
P2 Ru1 P1 72.12(2)
P2 Ru1 P3 83.90(2)
P1 Ru1 P3 96.81(2)
P2 Ru1 P4 94.29(2)
P1 Ru1 P4 83.608(18)
P3 Ru1 P4 177.91(2)
P2 Ru1 Cl2 95.17(2)
P1 Ru1 Cl2 166.39(2)
P3 Ru1 Cl2 86.376(18)
P4 Ru1 Cl2 92.746(18)
P2 Ru1 Cl1 170.05(2)
P1 Ru1 Cl1 104.511(18)
P3 Ru1 Cl1 87.270(18)
P4 Ru1 Cl1 94.615(18)
Cl2 Ru1 Cl1 88.825(18)
C22 P1 C7 107.64(9)
C22 P1 C28 103.90(9)
C7 P1 C28 102.21(10)
C22 P1 Ru1 130.39(7)
C7 P1 Ru1 97.25(7)
C28 P1 Ru1 111.94(7)
C22 P1 P2 137.79(7)
C7 P1 P2 43.85(6)
C28 P1 P2 111.66(7)
Ru1 P1 P2 53.649(16)
C1 P2 C8 105.02(10)
C1 P2 C7 109.11(10)
C8 P2 C7 105.20(10)
C1 P2 Ru1 126.46(7)
C8 P2 Ru1 111.36(7)
C7 P2 Ru1 97.83(7)
C1 P2 P1 129.22(7)
C8 P2 P1 121.90(8)
C7 P2 P1 43.84(6)
Ru1 P2 P1 54.234(16)
C10 P3 C16 98.60(11)
C10 P3 C9 104.75(10)
C16 P3 C9 102.81(10)
C10 P3 Ru1 116.15(7)
C16 P3 Ru1 123.70(8)
C9 P3 Ru1 108.65(7)
C30 P4 C36 101.12(9)
C30 P4 C29 103.21(9)
C36 P4 C29 100.73(9)
C30 P4 Ru1 122.78(7)
C36 P4 Ru1 119.60(7)
C29 P4 Ru1 106.26(7)
C2 C1 C6 119.5(2)
C2 C1 P2 117.85(17)
C6 C1 P2 122.69(17)
C3 C2 C1 119.9(2)
C3 C2 H2 120.1
C1 C2 H2 120.1
C4 C3 C2 120.4(2)
C4 C3 H3 119.8
C2 C3 H3 119.8
C3 C4 C5 119.8(2)
C3 C4 H4 120.1
C5 C4 H4 120.1
C4 C5 C6 120.9(2)
C4 C5 H5 119.6
C6 C5 H5 119.6
C5 C6 C1 119.6(2)
C5 C6 H6 120.2
C1 C6 H6 120.2
P1 C7 P2 92.31(9)
P1 C7 H7A 113.2
P2 C7 H7A 113.2
P1 C7 H7B 113.2
P2 C7 H7B 113.2
H7A C7 H7B 110.6
C9 C8 P2 109.81(15)
C9 C8 H8A 109.7
P2 C8 H8A 109.7
C9 C8 H8B 109.7
P2 C8 H8B 109.7
H8A C8 H8B 108.2
C8 C9 P3 111.56(14)
C8 C9 H9A 109.3
P3 C9 H9A 109.3
C8 C9 H9B 109.3
P3 C9 H9B 109.3
H9A C9 H9B 108.0
C15 C10 C11 118.8(2)
C15 C10 P3 118.9(2)
C11 C10 P3 122.31(18)
C10 C11 C12 120.2(3)
C10 C11 H11 119.9
C12 C11 H11 119.9
C13 C12 C11 120.1(3)
C13 C12 H12 119.9
C11 C12 H12 119.9
C14 C13 C12 119.9(2)
C14 C13 H13 120.1
C12 C13 H13 120.1
C13 C14 C15 120.3(3)
C13 C14 H14 119.9
C15 C14 H14 119.9
C10 C15 C14 120.7(3)
C10 C15 H15 119.7
C14 C15 H15 119.7
C17 C16 C21 118.8(2)
C17 C16 P3 122.01(18)
C21 C16 P3 119.1(2)
C16 C17 C18 120.5(3)
C16 C17 H17 119.7
C18 C17 H17 119.7
C19 C18 C17 120.3(3)
C19 C18 H18 119.8
C17 C18 H18 119.8
C18 C19 C20 120.0(3)
C18 C19 H19 120.0
C20 C19 H19 120.0
C19 C20 C21 120.8(3)
C19 C20 H20 119.6
C21 C20 H20 119.6
C20 C21 C16 119.6(3)
C20 C21 H21 120.2
C16 C21 H21 120.2
C23 C22 C27 119.0(2)
C23 C22 P1 120.21(16)
C27 C22 P1 120.75(16)
C24 C23 C22 120.3(2)
C24 C23 H23 119.8
C22 C23 H23 119.8
C23 C24 C25 120.5(2)
C23 C24 H24 119.8
C25 C24 H24 119.8
C26 C25 C24 119.6(2)
C26 C25 H25 120.2
C24 C25 H25 120.2
C25 C26 C27 120.4(2)
C25 C26 H26 119.8
C27 C26 H26 119.8
C26 C27 C22 120.2(2)
C26 C27 H27 119.9
C22 C27 H27 119.9
C29 C28 P1 108.65(14)
C29 C28 H28A 110.0
P1 C28 H28A 110.0
C29 C28 H28B 110.0
P1 C28 H28B 110.0
H28A C28 H28B 108.3
C28 C29 P4 109.76(14)
C28 C29 H29A 109.7
P4 C29 H29A 109.7
C28 C29 H29B 109.7
P4 C29 H29B 109.7
H29A C29 H29B 108.2
C35 C30 C31 118.6(2)
C35 C30 P4 122.67(16)
C31 C30 P4 118.63(15)
C32 C31 C30 120.5(2)
C32 C31 H31 119.8
C30 C31 H31 119.8
C33 C32 C31 120.4(2)
C33 C32 H32 119.8
C31 C32 H32 119.8
C34 C33 C32 119.4(2)
C34 C33 H33 120.3
C32 C33 H33 120.3
C33 C34 C35 120.5(2)
C33 C34 H34 119.8
C35 C34 H34 119.8
C34 C35 C30 120.6(2)
C34 C35 H35 119.7
C30 C35 H35 119.7
C37 C36 C41 118.2(2)
C37 C36 P4 122.44(16)
C41 C36 P4 119.26(15)
C38 C37 C36 120.5(2)
C38 C37 H37 119.7
C36 C37 H37 119.7
C39 C38 C37 120.6(2)
C39 C38 H38 119.7
C37 C38 H38 119.7
C38 C39 C40 119.7(2)
C38 C39 H39 120.1
C40 C39 H39 120.1
C41 C40 C39 120.2(2)
C41 C40 H40 119.9
C39 C40 H40 119.9
C40 C41 C36 120.7(2)
C40 C41 H41 119.6
C36 C41 H41 119.6
Cl4 C42 Cl3 112.34(18)
Cl4 C42 H42A 109.1
Cl3 C42 H42A 109.1
Cl4 C42 H42B 109.1
Cl3 C42 H42B 109.1
H42A C42 H42B 107.9
Cl6A C43A Cl5A 118.7(6)
Cl6A C43A H43A 107.6
Cl5A C43A H43A 107.6
Cl6A C43A H43B 107.6
Cl5A C43A H43B 107.6
H43A C43A H43B 107.1
Cl6B C43B Cl5B 106.8(5)
Cl6B C43B H43C 110.4
Cl5B C43B H43C 110.4
Cl6B C43B H43D 110.4
Cl5B C43B H43D 110.4
H43C C43B H43D 108.6

loop_
_geom_bond_atom_site_label_1
_geom_bond_atom_site_label_2
_geom_bond_distance
Ru1 P2 2.2489(5)
Ru1 P1 2.2657(5)
Ru1 P3 2.3564(5)
Ru1 P4 2.3650(5)
Ru1 Cl2 2.4658(5)
Ru1 Cl1 2.4885(5)
P1 C22 1.822(2)
P1 C7 1.842(2)
P1 C28 1.843(2)
P1 P2 2.6574(7)
P2 C1 1.818(2)
P2 C8 1.832(2)
P2 C7 1.842(2)
P3 C10 1.824(2)
P3 C16 1.831(2)
P3 C9 1.842(2)
P4 C30 1.830(2)
P4 C36 1.845(2)
P4 C29 1.850(2)
C1 C2 1.396(3)
C1 C6 1.396(3)
C2 C3 1.394(3)
C2 H2 0.95
C3 C4 1.375(4)
C3 H3 0.95
C4 C5 1.382(4)
C4 H4 0.95
C5 C6 1.388(3)
C5 H5 0.95
C6 H6 0.95
C7 H7A 0.99
C7 H7B 0.99
C8 C9 1.529(3)
C8 H8A 0.99
C8 H8B 0.99
C9 H9A 0.99
C9 H9B 0.99
C10 C15 1.381(3)
C10 C11 1.387(4)
C11 C12 1.388(4)
C11 H11 0.95
C12 C13 1.382(4)
C12 H12 0.95
C13 C14 1.364(4)
C13 H13 0.95
C14 C15 1.386(3)
C14 H14 0.95
C15 H15 0.95
C16 C17 1.375(4)
C16 C21 1.395(4)
C17 C18 1.393(4)
C17 H17 0.95
C18 C19 1.358(5)
C18 H18 0.95
C19 C20 1.365(6)
C19 H19 0.95
C20 C21 1.390(5)
C20 H20 0.95
C21 H21 0.95
C22 C23 1.392(3)
C22 C27 1.395(3)
C23 C24 1.381(3)
C23 H23 0.95
C24 C25 1.385(3)
C24 H24 0.95
C25 C26 1.380(3)
C25 H25 0.95
C26 C27 1.386(3)
C26 H26 0.95
C27 H27 0.95
C28 C29 1.530(3)
C28 H28A 0.99
C28 H28B 0.99
C29 H29A 0.99
C29 H29B 0.99
C30 C35 1.392(3)
C30 C31 1.399(3)
C31 C32 1.387(3)
C31 H31 0.95
C32 C33 1.387(3)
C32 H32 0.95
C33 C34 1.383(3)
C33 H33 0.95
C34 C35 1.387(3)
C34 H34 0.95
C35 H35 0.95
C36 C37 1.399(3)
C36 C41 1.401(3)
C37 C38 1.393(3)
C37 H37 0.95
C38 C39 1.373(4)
C38 H38 0.95
C39 C40 1.389(3)
C39 H39 0.95
C40 C41 1.388(3)
C40 H40 0.95
C41 H41 0.95
Cl3 C42 1.750(3)
C42 Cl4 1.741(3)
C42 H42A 0.99
C42 H42B 0.99
Cl5A C43A 1.690(8)
C43A Cl6A 1.624(9)
C43A H43A 0.99
C43A H43B 0.99
Cl5B C43B 1.782(10)
C43B Cl6B 1.745(10)
C43B H43C 0.99
C43B H43D 0.99
